data_2012988
loop_
_publ_author_name
'Trombe, Jean-Christian'
'Galy, Jean'
'Enjalbert, Ren\'ee'

_publ_section_title
;
 A neodymium(III)--ammonium complex involving oxalate and carbonate
 ligands: (NH~4~)~2~[Nd~2~(C~2~O~4~)~3~(CO~3~)(H~2~O)]&#x00B7;H~2~O
;
_journal_issue 10
_journal_name_full 'Acta Crystallographica Section C'
_journal_page_first m517
_journal_page_last m520
_journal_paper_doi 10.1107/S0108270102014737
_journal_volume 58
_journal_year 2002
_chemical_formula_iupac '(N H4)2 [Nd2 (C2 O4)3 (C O3) (H2 O)] , H2 O'
_chemical_formula_moiety '2H4 N + , C7 H2 Nd2 O16 2- , H2 O'
_chemical_formula_structural '(N H4)2 [Nd2 (C2 O4)3 (C O3) (H2 O)] , H2 O'
_chemical_formula_sum 'C7 H12 N2 Nd2 O17'
_chemical_formula_weight 684.67
_chemical_name_systematic
;
Diammonium aqua-\m-carbonato-tri-\m-oxalatodineodymium(III) hydrate
;
_space_group_IT_number 2
_symmetry_cell_setting triclinic
_symmetry_space_group_name_Hall '-P 1'
_symmetry_space_group_name_H-M 'P -1'
_atom_sites_solution_hydrogens geom
_atom_sites_solution_primary direct
_atom_sites_solution_secondary difmap
_audit_creation_method SHELXL
_cell_angle_alpha 73.350(18)
_cell_angle_beta 86.90(2)
_cell_angle_gamma 80.50(2)
_cell_formula_units_Z 2
_cell_length_a 8.7065(10)
_cell_length_b 9.5300(10)
_cell_length_c 10.3274(10)
_cell_measurement_reflns_used 4700
_cell_measurement_temperature 293(2)
_cell_measurement_theta_max 29.44
_cell_measurement_theta_min 2.06
_cell_volume 809.69(17)
_computing_cell_refinement 'DENZO-SMN (Otwinowski & Minor, 1997)'
_computing_data_collection 'COLLECT (Nonius, 1998)'
_computing_data_reduction DENZO-SMN
_computing_molecular_graphics 'ORTEPIII (Burnett & Johnson, 1996)'
_computing_publication_material SHELXL97
_computing_structure_refinement 'SHELXL97 (Sheldrick, 1997)'
_computing_structure_solution 'SHELXS97 (Sheldrick, 1997)'
_diffrn_ambient_temperature 293(2)
_diffrn_measured_fraction_theta_full 0.99
_diffrn_measured_fraction_theta_max 0.99
_diffrn_measurement_device 'Enraf-Nonius KappaCCD area-detector'
_diffrn_measurement_method '\y and \w'
_diffrn_radiation_monochromator graphite
_diffrn_radiation_source 'fine-focus sealed tube'
_diffrn_radiation_type MoK\a
_diffrn_radiation_wavelength 0.71070
_diffrn_reflns_av_R_equivalents 0.041
_diffrn_reflns_av_sigmaI/netI 0.040
_diffrn_reflns_limit_h_max 12
_diffrn_reflns_limit_h_min -12
_diffrn_reflns_limit_k_max 13
_diffrn_reflns_limit_k_min -13
_diffrn_reflns_limit_l_max 14
_diffrn_reflns_limit_l_min -13
_diffrn_reflns_number 10885
_diffrn_reflns_theta_full 29.99
_diffrn_reflns_theta_max 29.99
_diffrn_reflns_theta_min 2.06
_exptl_absorpt_coefficient_mu 6.442
_exptl_absorpt_correction_T_max 0.789
_exptl_absorpt_correction_T_min 0.239
_exptl_absorpt_correction_type numerical
_exptl_absorpt_process_details '(Coppens et al., 1965)'
_exptl_crystal_colour 'pale purple'
_exptl_crystal_density_diffrn 2.808
_exptl_crystal_density_meas ?
_exptl_crystal_density_method 'not measured'
_exptl_crystal_description plate
_exptl_crystal_F_000 648
_exptl_crystal_size_max 0.22
_exptl_crystal_size_mid 0.20
_exptl_crystal_size_min 0.04
_refine_diff_density_max 1.82
_refine_diff_density_min -1.80
_refine_ls_extinction_coef 0.0059(5)
_refine_ls_extinction_expression Fc^*^=kFc[1+0.001xFc^2^\l^3^/sin(2\q)]^-1/4^
_refine_ls_extinction_method 'SHELXL97 (Sheldrick, 1997)'
_refine_ls_goodness_of_fit_all 1.151
_refine_ls_goodness_of_fit_ref 0.881
_refine_ls_hydrogen_treatment refall
_refine_ls_matrix_type full
_refine_ls_number_parameters 302
_refine_ls_number_reflns 4700
_refine_ls_number_restraints 26
_refine_ls_restrained_S_all 1.155
_refine_ls_restrained_S_obs 0.886
_refine_ls_R_factor_all 0.033
_refine_ls_R_factor_gt 0.024
_refine_ls_shift/esd_max 0.001
_refine_ls_shift/esd_mean 0.000
_refine_ls_structure_factor_coef Fsqd
_refine_ls_weighting_details 'calc w = 1/[\s^2^(Fo^2^)+(0.0390P)^2^+2.1271P] with P=(Fo^2^+2Fc^2^)/3'
_refine_ls_weighting_scheme calc
_refine_ls_wR_factor_all 0.082
_refine_ls_wR_factor_ref 0.058
_reflns_number_gt 4053
_reflns_number_total 4700
_reflns_threshold_expression I>2\s(I)
_cod_data_source_file jz1509.cif
_cod_data_source_block I
_cod_depositor_comments
;
The following automatic conversions were performed:

'_exptl_crystal_density_meas' value 'not measured' was changed to '?'
- the value is perceived as not measured.

Automatic conversion script
Id: cif_fix_values 3008 2015-01-20 13:52:24Z robertas 
;
_cod_database_code 2012988
_cod_database_fobs_code 2012988

loop_
_symmetry_equiv_pos_as_xyz
'x, y, z'
'-x, -y, -z'

loop_
_atom_site_aniso_label
_atom_site_aniso_U_11
_atom_site_aniso_U_22
_atom_site_aniso_U_33
_atom_site_aniso_U_12
_atom_site_aniso_U_13
_atom_site_aniso_U_23
Nd1 0.01016(12) 0.00908(12) 0.00754(11) -0.00122(8) 0.00085(8) -0.00257(8)
Nd2 0.00804(12) 0.00924(12) 0.00802(12) -0.00156(8) 0.00038(8) -0.00180(8)
O1 0.0194(16) 0.0177(15) 0.0134(14) -0.0098(13) -0.0028(12) 0.0000(12)
O2 0.0297(19) 0.0182(16) 0.0113(15) -0.0118(14) -0.0038(13) 0.0003(13)
O3 0.0181(16) 0.0132(15) 0.0202(16) -0.0065(12) -0.0060(13) 0.0013(13)
O4 0.0192(16) 0.0154(15) 0.0132(15) -0.0049(12) -0.0037(12) 0.0017(12)
O5 0.033(2) 0.0143(15) 0.0112(15) -0.0048(14) -0.0050(13) -0.0032(12)
O6 0.0253(18) 0.0151(15) 0.0132(15) -0.0082(13) -0.0036(13) -0.0002(12)
O7 0.0198(16) 0.0177(15) 0.0096(14) -0.0073(13) -0.0030(12) -0.0003(12)
O8 0.0275(19) 0.0196(16) 0.0124(15) -0.0120(14) -0.0055(13) 0.0052(13)
O9 0.0288(19) 0.0147(15) 0.0168(16) -0.0008(13) 0.0104(14) -0.0044(13)
O10 0.0277(18) 0.0157(15) 0.0124(15) -0.0047(13) 0.0088(13) -0.0050(13)
O11 0.0110(15) 0.0183(16) 0.0174(15) 0.0017(12) 0.0012(12) 0.0014(13)
O12 0.0123(15) 0.0204(16) 0.0148(15) -0.0006(12) 0.0042(12) 0.0029(13)
O13 0.0088(15) 0.0279(18) 0.0262(17) -0.0021(13) 0.0036(12) -0.0177(15)
O14 0.0103(15) 0.0216(16) 0.0210(17) -0.0003(12) -0.0014(12) -0.0129(14)
O15 0.0125(15) 0.0223(16) 0.0172(15) -0.0027(12) 0.0025(12) -0.0115(13)
OW1 0.0144(16) 0.035(2) 0.0224(18) -0.0058(15) -0.0006(14) -0.0130(16)
OW2 0.023(2) 0.031(2) 0.029(2) -0.0029(16) -0.0045(16) -0.0083(17)
C1 0.014(2) 0.0111(18) 0.0122(18) -0.0025(15) -0.0019(15) -0.0028(15)
C2 0.0127(19) 0.0126(18) 0.0121(18) -0.0027(15) 0.0009(15) -0.0044(16)
C3 0.015(2) 0.0100(18) 0.0120(18) -0.0022(15) 0.0016(15) -0.0049(15)
C4 0.0126(19) 0.0123(18) 0.0109(18) -0.0026(15) 0.0001(15) -0.0013(15)
C5 0.0105(19) 0.0140(19) 0.0114(18) -0.0017(15) 0.0011(14) -0.0043(16)
C6 0.0122(19) 0.0123(19) 0.0135(19) -0.0027(15) 0.0007(15) -0.0032(16)
C7 0.0127(19) 0.0112(17) 0.0084(17) -0.0008(15) 0.0006(14) -0.0016(15)
N1 0.035(3) 0.023(2) 0.027(2) 0.001(2) -0.009(2) -0.006(2)
N2 0.028(2) 0.025(2) 0.024(2) -0.0113(18) -0.0013(19) -0.0069(19)

loop_
_atom_site_label
_atom_site_fract_x
_atom_site_fract_y
_atom_site_fract_z
_atom_site_U_iso_or_equiv
_atom_site_thermal_displace_type
_atom_site_calc_flag
_atom_site_refinement_flags
_atom_site_occupancy
_atom_site_disorder_group
_atom_site_type_symbol
Nd1 0.79962(2) 0.19266(2) 0.18191(2) 0.00895(8) Uani d . 1 . Nd
Nd2 0.35191(2) 0.40249(2) 0.41108(2) 0.00856(8) Uani d . 1 . Nd
O1 0.1750(4) -0.0227(4) 0.5840(3) 0.0168(6) Uani d . 1 . O
O2 0.2633(4) 0.1635(4) 0.4292(3) 0.0196(7) Uani d . 1 . O
O3 0.4607(4) 0.1857(4) 0.6082(3) 0.0177(7) Uani d . 1 . O
O4 0.3991(4) -0.0206(4) 0.7548(3) 0.0168(6) Uani d . 1 . O
O5 0.2339(4) 0.5473(4) -0.0353(3) 0.0191(7) Uani d . 1 . O
O6 0.2755(4) 0.4088(4) 0.1790(3) 0.0179(7) Uani d . 1 . O
O7 0.4067(4) 0.6258(4) 0.2280(3) 0.0158(6) Uani d . 1 . O
O8 0.3754(4) 0.7562(4) 0.0120(3) 0.0207(7) Uani d . 1 . O
O9 0.9601(4) 0.1911(4) -0.0298(3) 0.0208(7) Uani d . 1 . O
O10 1.0875(4) 0.0567(4) -0.1577(3) 0.0186(7) Uani d . 1 . O
O11 0.1393(4) 0.3544(4) 0.5847(3) 0.0175(7) Uani d . 1 . O
O12 -0.1054(4) 0.4217(4) 0.6438(3) 0.0179(7) Uani d . 1 . O
O13 0.8315(4) 0.3448(4) 0.3398(4) 0.0191(7) Uani d . 1 . O
O14 0.5933(4) 0.3108(4) 0.3056(3) 0.0164(7) Uani d . 1 . O
O15 0.6258(4) 0.4349(4) 0.4493(3) 0.0162(6) Uani d . 1 . O
OW1 1.0775(4) 0.1795(5) 0.2237(4) 0.0228(7) Uani d D 1 . O
OW2 0.3415(5) 0.0331(5) 0.0822(4) 0.0277(8) Uani d D 1 . O
C1 0.2632(5) 0.0726(5) 0.5443(4) 0.0123(8) Uani d . 1 . C
C2 0.3853(5) 0.0796(5) 0.6453(4) 0.0122(8) Uani d . 1 . C
C3 0.2819(5) 0.5226(5) 0.0829(4) 0.0120(8) Uani d . 1 . C
C4 0.3609(5) 0.6458(5) 0.1105(4) 0.0123(8) Uani d . 1 . C
C5 1.0137(5) 0.0720(5) -0.0540(4) 0.0119(8) Uani d . 1 . C
C6 0.0103(5) 0.4352(5) 0.5660(4) 0.0127(8) Uani d . 1 . C
C7 0.6892(5) 0.3645(5) 0.3651(4) 0.0111(7) Uani d . 1 . C
N1 0.8063(6) 0.1429(5) 0.6535(5) 0.0288(10) Uani d D 1 . N
N2 0.2714(6) 0.2981(5) 0.8528(5) 0.0249(9) Uani d D 1 . N
H1 1.129(7) 0.175(8) 0.297(4) 0.04(2) Uiso d D 1 . H
H2 1.127(8) 0.148(13) 0.156(6) 0.11(4) Uiso d D 1 . H
H3 0.335(8) -0.011(8) 0.017(6) 0.06(3) Uiso d D 1 . H
H4 0.434(4) 0.036(9) 0.113(8) 0.06(3) Uiso d D 1 . H
H5 0.7122(14) 0.165(6) 0.653(6) 0.09(4) Uiso d D 1 . H
H6 0.838(7) 0.122(6) 0.584(3) 0.04(2) Uiso d D 1 . H
H7 0.832(7) 0.069(4) 0.719(4) 0.04(2) Uiso d D 1 . H
H8 0.848(7) 0.211(4) 0.663(6) 0.05(2) Uiso d D 1 . H
H9 0.354(3) 0.310(6) 0.814(5) 0.028(18) Uiso d D 1 . H
H10 0.242(6) 0.363(4) 0.890(5) 0.05(2) Uiso d D 1 . H
H11 0.204(4) 0.298(6) 0.799(4) 0.04(2) Uiso d D 1 . H
H12 0.282(7) 0.217(3) 0.911(4) 0.08(3) Uiso d D 1 . H

loop_
_atom_type_symbol
_atom_type_description
_atom_type_scat_dispersion_real
_atom_type_scat_dispersion_imag
_atom_type_scat_source
C C 0.0033 0.0016 'International Tables Vol C Tables 4.2.6.8 and 6.1.1.4'
H H 0.0000 0.0000 'International Tables Vol C Tables 4.2.6.8 and 6.1.1.4'
O O 0.0106 0.0060 'International Tables Vol C Tables 4.2.6.8 and 6.1.1.4'
N N 0.0061 0.0033 'International Tables Vol C Tables 4.2.6.8 and 6.1.1.4'
Nd Nd -0.1943 3.0179 'International Tables Vol C Tables 4.2.6.8 and 6.1.1.4'

loop_
_geom_angle_atom_site_label_1
_geom_angle_atom_site_label_2
_geom_angle_atom_site_label_3
_geom_angle_site_symmetry_1
_geom_angle_site_symmetry_3
_geom_angle
_geom_angle_publ_flag
O14 Nd1 OW1 . . 122.39(12) ?
O14 Nd1 O8 . 2_665 90.72(12) ?
OW1 Nd1 O8 . 2_665 138.61(13) ?
O14 Nd1 O5 . 2_665 79.28(12) ?
OW1 Nd1 O5 . 2_665 94.87(13) ?
O8 Nd1 O5 2_665 2_665 65.35(11) ?
O14 Nd1 O1 . 2_656 77.21(11) ?
OW1 Nd1 O1 . 2_656 79.04(12) ?
O8 Nd1 O1 2_665 2_656 136.96(11) ?
O5 Nd1 O1 2_665 2_656 147.21(11) ?
O14 Nd1 O10 . 2_755 140.56(11) ?
OW1 Nd1 O10 . 2_755 77.70(13) ?
O8 Nd1 O10 2_665 2_755 92.19(13) ?
O5 Nd1 O10 2_665 2_755 136.60(11) ?
O1 Nd1 O10 2_656 2_755 74.05(11) ?
O14 Nd1 O4 . 2_656 74.11(11) ?
OW1 Nd1 O4 . 2_656 136.78(12) ?
O8 Nd1 O4 2_665 2_656 71.49(11) ?
O5 Nd1 O4 2_665 2_656 128.32(12) ?
O1 Nd1 O4 2_656 2_656 65.48(11) ?
O10 Nd1 O4 2_755 2_656 69.67(11) ?
O14 Nd1 O13 . . 52.75(11) ?
OW1 Nd1 O13 . . 70.15(12) ?
O8 Nd1 O13 2_665 . 131.05(12) ?
O5 Nd1 O13 2_665 . 75.54(11) ?
O1 Nd1 O13 2_656 . 72.08(12) ?
O10 Nd1 O13 2_755 . 136.73(12) ?
O4 Nd1 O13 2_656 . 117.41(11) ?
O14 Nd1 O9 . . 151.31(11) ?
OW1 Nd1 O9 . . 69.01(13) ?
O8 Nd1 O9 2_665 . 70.49(13) ?
O5 Nd1 O9 2_665 . 73.26(11) ?
O1 Nd1 O9 2_656 . 131.28(11) ?
O10 Nd1 O9 2_755 . 64.09(11) ?
O4 Nd1 O9 2_656 . 117.30(11) ?
O13 Nd1 O9 . . 125.23(12) ?
O14 Nd1 C7 . . 27.05(12) ?
OW1 Nd1 C7 . . 95.55(13) ?
O8 Nd1 C7 2_665 . 112.77(12) ?
O5 Nd1 C7 2_665 . 76.37(11) ?
O1 Nd1 C7 2_656 . 72.27(12) ?
O10 Nd1 C7 2_755 . 146.32(11) ?
O4 Nd1 C7 2_656 . 96.26(12) ?
O13 Nd1 C7 . . 25.71(12) ?
O9 Nd1 C7 . . 144.25(12) ?
O15 Nd2 O14 2_666 . 116.78(11) ?
O15 Nd2 O12 2_666 2_566 79.15(12) ?
O14 Nd2 O12 . 2_566 141.72(11) ?
O15 Nd2 O2 2_666 . 139.64(11) ?
O14 Nd2 O2 . . 87.96(12) ?
O12 Nd2 O2 2_566 . 101.38(12) ?
O15 Nd2 O7 2_666 . 81.38(11) ?
O14 Nd2 O7 . . 76.51(11) ?
O12 Nd2 O7 2_566 . 71.73(11) ?
O2 Nd2 O7 . . 137.73(11) ?
O15 Nd2 O6 2_666 . 141.59(11) ?
O14 Nd2 O6 . . 74.70(11) ?
O12 Nd2 O6 2_566 . 72.94(12) ?
O2 Nd2 O6 . . 72.83(11) ?
O7 Nd2 O6 . . 65.23(11) ?
O15 Nd2 O11 2_666 . 75.71(11) ?
O14 Nd2 O11 . . 149.58(11) ?
O12 Nd2 O11 2_566 . 65.03(10) ?
O2 Nd2 O11 . . 68.56(12) ?
O7 Nd2 O11 . . 133.90(11) ?
O6 Nd2 O11 . . 113.84(12) ?
O15 Nd2 O15 2_666 . 64.69(12) ?
O14 Nd2 O15 . . 52.43(10) ?
O12 Nd2 O15 2_566 . 132.96(11) ?
O2 Nd2 O15 . . 125.63(12) ?
O7 Nd2 O15 . . 73.91(11) ?
O6 Nd2 O15 . . 118.95(11) ?
O11 Nd2 O15 . . 127.18(11) ?
O15 Nd2 O3 2_666 . 87.80(11) ?
O14 Nd2 O3 . . 80.47(11) ?
O12 Nd2 O3 2_566 . 137.01(11) ?
O2 Nd2 O3 . . 64.12(11) ?
O7 Nd2 O3 . . 146.56(11) ?
O6 Nd2 O3 . . 130.56(11) ?
O11 Nd2 O3 . . 72.09(11) ?
O15 Nd2 O3 . . 72.86(11) ?
O15 Nd2 C7 2_666 . 90.58(12) ?
O14 Nd2 C7 . . 26.33(11) ?
O12 Nd2 C7 2_566 . 144.49(11) ?
O2 Nd2 C7 . . 108.04(12) ?
O7 Nd2 C7 . . 73.16(11) ?
O6 Nd2 C7 . . 96.99(12) ?
O11 Nd2 C7 . . 145.03(11) ?
O15 Nd2 C7 . . 26.09(11) ?
O3 Nd2 C7 . . 75.42(11) ?
C1 O1 Nd1 . 2_656 119.8(3) ?
C1 O2 Nd2 . . 117.5(3) ?
C2 O3 Nd2 . . 117.0(3) ?
C2 O4 Nd1 . 2_656 119.1(3) ?
C3 O5 Nd1 . 2_665 117.8(3) ?
C3 O6 Nd2 . . 119.8(3) ?
C4 O7 Nd2 . . 119.8(3) ?
C4 O8 Nd1 . 2_665 117.4(3) ?
C5 O9 Nd1 . . 120.4(3) ?
C5 O10 Nd1 . 2_755 121.8(3) ?
C6 O11 Nd2 . . 120.0(3) ?
C6 O12 Nd2 . 2_566 121.0(3) ?
C7 O13 Nd1 . . 92.8(3) ?
C7 O14 Nd1 . . 94.4(2) ?
C7 O14 Nd2 . . 97.2(2) ?
Nd1 O14 Nd2 . . 168.33(15) ?
C7 O15 Nd2 . 2_666 148.9(3) ?
C7 O15 Nd2 . . 94.9(3) ?
Nd2 O15 Nd2 2_666 . 115.31(12) ?
Nd1 OW1 H1 . . 132(4) ?
Nd1 OW1 H2 . . 105(5) ?
H1 OW1 H2 . . 120(2) ?
H3 OW2 H4 . . 120(2) ?
O1 C1 O2 . . 126.0(4) yes
O1 C1 C2 . . 117.7(4) yes
O2 C1 C2 . . 116.3(4) yes
O4 C2 O3 . . 126.6(4) yes
O4 C2 C1 . . 117.2(4) yes
O3 C2 C1 . . 116.3(4) yes
O6 C3 O5 . . 126.9(4) yes
O6 C3 C4 . . 117.0(4) yes
O5 C3 C4 . . 116.1(4) yes
O7 C4 O8 . . 125.6(4) yes
O7 C4 C3 . . 117.5(4) yes
O8 C4 C3 . . 116.9(4) yes
O9 C5 O10 . . 126.5(4) yes
O9 C5 C5 . 2_755 117.1(5) yes
O10 C5 C5 . 2_755 116.4(5) yes
O11 C6 O12 . . 126.1(4) yes
O11 C6 C6 . 2_566 117.1(5) yes
O12 C6 C6 . 2_566 116.8(5) yes
O13 C7 O15 . . 124.5(4) yes
O13 C7 O14 . . 120.0(4) yes
O15 C7 O14 . . 115.5(4) yes
O13 C7 Nd1 . . 61.5(2) ?
O15 C7 Nd1 . . 173.6(3) ?
O14 C7 Nd1 . . 58.5(2) ?
O13 C7 Nd2 . . 176.4(3) ?
O15 C7 Nd2 . . 59.0(2) ?
O14 C7 Nd2 . . 56.5(2) ?
Nd1 C7 Nd2 . . 115.02(15) ?
H5 N1 H6 . . 111.4(15) ?
H5 N1 H7 . . 109.0(15) ?
H6 N1 H7 . . 108.7(15) ?
H5 N1 H8 . . 110.5(15) ?
H6 N1 H8 . . 109.7(15) ?
H7 N1 H8 . . 107.4(15) ?
H9 N2 H10 . . 111.1(15) ?
H9 N2 H11 . . 110.5(15) ?
H10 N2 H11 . . 109.1(15) ?
H9 N2 H12 . . 109.5(15) ?
H10 N2 H12 . . 108.8(15) ?
H11 N2 H12 . . 107.7(15) ?

loop_
_geom_bond_atom_site_label_1
_geom_bond_atom_site_label_2
_geom_bond_site_symmetry_2
_geom_bond_distance
_geom_bond_publ_flag
Nd1 O14 . 2.456(3) yes
Nd1 OW1 . 2.457(4) yes
Nd1 O8 2_665 2.469(3) yes
Nd1 O5 2_665 2.485(3) yes
Nd1 O1 2_656 2.493(3) yes
Nd1 O10 2_755 2.494(3) yes
Nd1 O4 2_656 2.512(3) yes
Nd1 O13 . 2.525(3) yes
Nd1 O9 . 2.533(3) yes
Nd1 C7 . 2.871(4) ?
Nd2 O15 2_666 2.435(3) yes
Nd2 O14 . 2.461(3) yes
Nd2 O12 2_566 2.477(3) yes
Nd2 O2 . 2.478(3) yes
Nd2 O7 . 2.503(3) yes
Nd2 O6 . 2.504(3) yes
Nd2 O11 . 2.510(3) yes
Nd2 O15 . 2.520(3) yes
Nd2 O3 . 2.542(3) yes
Nd2 C7 . 2.929(4) ?
O1 C1 . 1.251(5) yes
O2 C1 . 1.254(5) yes
O3 C2 . 1.252(5) yes
O4 C2 . 1.250(5) yes
O5 C3 . 1.256(5) yes
O6 C3 . 1.250(5) yes
O7 C4 . 1.250(5) yes
O8 C4 . 1.255(5) yes
O9 C5 . 1.242(5) yes
O10 C5 . 1.251(5) yes
O11 C6 . 1.243(5) yes
O12 C6 . 1.253(5) yes
O13 C7 . 1.247(5) yes
O14 C7 . 1.310(5) yes
O15 C7 . 1.293(5) yes
OW1 H1 . 0.891(10) ?
OW1 H2 . 0.900(10) ?
OW2 H3 . 0.897(10) ?
OW2 H4 . 0.893(10) ?
C1 C2 . 1.551(6) yes
C3 C4 . 1.554(6) yes
C5 C5 2_755 1.545(8) yes
C6 C6 2_566 1.550(8) yes
N1 H5 . 0.812(9) ?
N1 H6 . 0.817(9) ?
N1 H7 . 0.832(9) ?
N1 H8 . 0.824(9) ?
N2 H9 . 0.812(9) ?
N2 H10 . 0.819(9) ?
N2 H11 . 0.826(9) ?
N2 H12 . 0.830(9) ?

loop_
_geom_hbond_atom_site_label_D
_geom_hbond_atom_site_label_H
_geom_hbond_atom_site_label_A
_geom_hbond_site_symmetry_A
_geom_hbond_distance_DH
_geom_hbond_distance_HA
_geom_hbond_distance_DA
_geom_hbond_angle_DHA
_geom_hbond_publ_flag
OW1 H1 O2 1_655 0.89(5) 1.81(5) 2.692(5) 170(6) yes
OW1 H2 OW2 1_655 0.90(8) 2.22(9) 3.018(6) 148(6) yes
OW2 H3 O8 1_545 0.90(7) 2.20(8) 2.897(6) 134(7) yes
OW2 H4 O4 2_656 0.89(5) 2.01(6) 2.856(5) 159(7) yes
N1 H5 O3 . 0.81(2) 2.23(2) 3.013(6) 163(6) yes
N1 H6 O1 2_656 0.82(4) 2.22(4) 2.976(6) 154(6) yes
N1 H7 OW1 2_756 0.83(4) 2.29(4) 2.992(6) 143(5) yes
N1 H7 O10 1_556 0.83(4) 2.59(5) 3.067(6) 118(5) yes
N1 H7 OW2 2_656 0.83(4) 2.54(5) 3.103(7) 126(5) yes
N1 H8 O12 1_655 0.83(5) 2.07(4) 2.859(6) 161(6) yes
N2 H9 O7 2_666 0.81(3) 2.25(3) 3.025(6) 159(5) yes
N2 H10 O5 1_556 0.82(4) 2.10(4) 2.891(6) 162(5) yes
N2 H11 O10 1_456 0.83(4) 2.58(5) 3.041(6) 116(5) yes
N2 H11 O11 . 0.83(4) 2.20(4) 2.927(6) 146(5) yes
N2 H12 OW2 1_556 0.83(4) 2.12(4) 2.930(6) 166(6) yes
